data_7121460
loop_
_publ_author_name
'Cowie, Bradley E.'
'Nichol, Gary S.'
'Love, Jason B.'
'Arnold, Polly L.'

_publ_section_title
;
 Double uranium oxo cations derived from uranyl by borane or silane
 reduction.
;
_journal_issue 31
_journal_name_full 'Chemical communications (Cambridge, England)'
_journal_page_first 3839
_journal_page_last 3842
_journal_paper_doi 10.1039/c8cc00341f
_journal_volume 54
_journal_year 2018
_chemical_formula_moiety 'C94 H94 N8 O5 Si2 U2, C4 H8 O'
_chemical_formula_sum 'C98 H102 N8 O7 Si2 U2'
_chemical_formula_weight 2036.12
_chemical_name_systematic
;
 [{HPh2SiO(THF)UOU(THF)OSiPh2H}(LA)]
;
_space_group_IT_number 15
_space_group_name_Hall '-C 2yc'
_space_group_name_H-M_alt 'C 1 2/c 1'
_symmetry_cell_setting monoclinic
_symmetry_space_group_name_Hall '-C 2yc'
_symmetry_space_group_name_H-M 'C 1 2/c 1'
_atom_sites_solution_hydrogens geom
_atom_sites_solution_primary direct
_atom_sites_solution_secondary difmap
_audit_creation_method SHELXL-97
_audit_update_record
;
2017-12-20 deposited with the CCDC.
2018-03-07 downloaded from the CCDC.
;
_cell_angle_alpha 90.00
_cell_angle_beta 110.2830(10)
_cell_angle_gamma 90.00
_cell_formula_units_Z 4
_cell_length_a 22.5124(2)
_cell_length_b 19.8405(2)
_cell_length_c 20.1410(2)
_cell_measurement_reflns_used 22958
_cell_measurement_temperature 173(2)
_cell_measurement_theta_max 28.693
_cell_measurement_theta_min 3.0660
_cell_volume 8438.29(15)
_computing_cell_refinement 'CrysAlisPro 1.171.38.42b (Rigaku OD, 2015)'
_computing_data_collection 'CrysAlisPro 1.171.38.42b (Rigaku OD, 2015)'
_computing_data_reduction 'CrysAlisPro 1.171.38.42b (Rigaku OD, 2015)'
_computing_molecular_graphics 'Ortep-3 for Windows (Farrugia, 1997)'
_computing_publication_material 'WinGX publication routines (Farrugia, 1999)'
_computing_structure_refinement 'SHELXL-97 (Sheldrick, 2008)'
_computing_structure_solution 'SHELXS-97 (Sheldrick, 2008)'
_diffrn_ambient_temperature 173(2)
_diffrn_detector_area_resol_mean 16.1042
_diffrn_measured_fraction_theta_full 0.999
_diffrn_measured_fraction_theta_max 0.999
_diffrn_measurement_details
;
List of Runs (angles in degrees, time in seconds):

  # Type    Start    End  Width  t~exp~   \w     \q     \k     \f   Frames
#--------------------------------------------------------------------------
  1  \w    -25.00  22.00   1.00   30.00    --  -18.53 -99.00 120.00   47
  2  \w    -25.00  22.00   1.00   30.00    --  -18.53 -99.00 -60.00   47
  3  \w    -25.00  22.00   1.00   30.00    --  -18.53 -99.00-180.00   47
  4  \w    -93.00 -34.00   1.00   30.00    --  -18.53-179.00 -30.00   59
  5  \w    -93.00 -34.00   1.00   30.00    --  -18.53-179.00-180.00   59
  6  \w    -25.00  22.00   1.00   30.00    --  -18.53 -99.00  30.00   47
  7  \w     -2.00  91.00   1.00   30.00    --   20.25  38.00 -90.00   93
  8  \w    -48.00  39.00   1.00   30.00    --   20.25 -57.00   0.00   87
  9  \w      2.00  89.00   1.00   30.00    --   20.25  57.00 -90.00   87
 10  \w    -48.00  39.00   1.00   30.00    --   20.25 -57.00 120.00   87
 11  \w    -67.00  12.00   1.00   30.00    --  -18.53 114.00-133.62   79
 12  \w      2.00  89.00   1.00   30.00    --   20.25  57.00 150.00   87
 13  \w    -48.00  39.00   1.00   30.00    --   20.25 -57.00 150.00   87
 14  \w     -2.00  42.00   1.00   30.00    --   20.25-126.00 160.91   44
 15  \w    -18.00  93.00   1.00   30.00    --   20.25  19.00 120.00  111
;
_diffrn_measurement_device_type 'Xcalibur, Eos'
_diffrn_measurement_method 'phi and omega scans'
_diffrn_radiation_monochromator graphite
_diffrn_radiation_source 'fine-focus sealed tube'
_diffrn_radiation_type MoK\a
_diffrn_radiation_wavelength 0.71073
_diffrn_reflns_av_R_equivalents 0.0598
_diffrn_reflns_av_sigmaI/netI 0.0306
_diffrn_reflns_limit_h_max 28
_diffrn_reflns_limit_h_min -28
_diffrn_reflns_limit_k_max 24
_diffrn_reflns_limit_k_min -24
_diffrn_reflns_limit_l_max 25
_diffrn_reflns_limit_l_min -25
_diffrn_reflns_number 88911
_diffrn_reflns_theta_full 26.37
_diffrn_reflns_theta_max 26.37
_diffrn_reflns_theta_min 2.82
_exptl_absorpt_coefficient_mu 3.925
_exptl_absorpt_correction_T_max 0.7442
_exptl_absorpt_correction_T_min 0.3404
_exptl_absorpt_correction_type analytical
_exptl_absorpt_process_details
;
CrysAlisPro 1.171.38.42b (Rigaku Oxford Diffraction, 2015)
Analytical numeric absorption correction using a multifaceted crystal
            model based on expressions derived by R.C. Clark & J.S. Reid.
(Clark, R. C. & Reid, J. S. (1995). Acta Cryst. A51, 887-897)
Empirical absorption correction using spherical harmonics,
 implemented in SCALE3 ABSPACK scaling algorithm.
;
_exptl_crystal_colour orange
_exptl_crystal_density_diffrn 1.603
_exptl_crystal_density_method 'not measured'
_exptl_crystal_description block
_exptl_crystal_F_000 4056
_exptl_crystal_size_max 0.35
_exptl_crystal_size_mid 0.23
_exptl_crystal_size_min 0.08
_refine_diff_density_max 1.257
_refine_diff_density_min -0.576
_refine_diff_density_rms 0.095
_refine_ls_extinction_method none
_refine_ls_goodness_of_fit_ref 1.042
_refine_ls_hydrogen_treatment mixed
_refine_ls_matrix_type full
_refine_ls_number_parameters 586
_refine_ls_number_reflns 8628
_refine_ls_number_restraints 132
_refine_ls_restrained_S_all 1.040
_refine_ls_R_factor_all 0.0378
_refine_ls_R_factor_gt 0.0267
_refine_ls_shift/su_max 0.004
_refine_ls_shift/su_mean 0.000
_refine_ls_structure_factor_coef Fsqd
_refine_ls_weighting_details 'calc w=1/[\s^2^(Fo^2^)+(0.0195P)^2^+30.4918P] where P=(Fo^2^+2Fc^2^)/3'
_refine_ls_weighting_scheme calc
_refine_ls_wR_factor_gt 0.0538
_refine_ls_wR_factor_ref 0.0574
_reflns_number_gt 7290
_reflns_number_total 8628
_reflns_threshold_expression >2\s(I)
_cod_data_source_file c8cc00341f2.cif
_cod_data_source_block 5THF_THF
_cod_depositor_comments
;
The following automatic conversions were performed:

'_symmetry_cell_setting' value 'Monoclinic' changed to 'monoclinic'
according to
/home/data/users/saulius/crontab/automatic-downloads/rss-feeds/RSC/lib/dictionaries/cif_core.dic
dictionary named 'cif_core.dic' version 2.4.2 from 2011-04-26.

Automatic conversion script
Id: cif_fix_values 4973 2017-02-22 13:04:09Z antanas 

 Adding full bibliography for 7121458--7121462.cif.
;
_cod_original_cell_volume 8438.29(14)
_cod_original_sg_symbol_H-M C2/c
_cod_database_code 7121460
_shelx_space_group_comment
;
The symmetry employed for this shelxl refinement is uniquely defined
by the following loop, which should always be used as a source of
symmetry information in preference to the above space-group names.
They are only intended as comments.
;

loop_
_symmetry_equiv_pos_as_xyz
'x, y, z'
'-x, y, -z+1/2'
'x+1/2, y+1/2, z'
'-x+1/2, y+1/2, -z+1/2'
'-x, -y, -z'
'x, -y, z-1/2'
'-x+1/2, -y+1/2, -z'
'x+1/2, -y+1/2, z-1/2'

loop_
_atom_site_label
_atom_site_type_symbol
_atom_site_fract_x
_atom_site_fract_y
_atom_site_fract_z
_atom_site_U_iso_or_equiv
_atom_site_adp_type
_atom_site_occupancy
_atom_site_symmetry_multiplicity
_atom_site_calc_flag
_atom_site_refinement_flags
_atom_site_disorder_assembly
_atom_site_disorder_group
U1 U 0.506351(6) 0.241329(6) 0.646554(6) 0.01630(4) Uani 1 1 d . . .
Si1 Si 0.49518(5) 0.26559(6) 0.46243(5) 0.0253(2) Uani 1 1 d . . .
O3 O 0.5000 0.23380(16) 0.7500 0.0202(7) Uani 1 2 d S . .
O1 O 0.49928(11) 0.23453(12) 0.53827(12) 0.0241(5) Uani 1 1 d . . .
O4 O 0.47988(13) 0.11669(13) 0.61334(15) 0.0344(6) Uani 1 1 d . . .
N1 N 0.38361(12) 0.24410(14) 0.58818(14) 0.0192(6) Uani 1 1 d . . .
N3 N 0.59492(13) 0.31647(14) 0.65192(15) 0.0212(6) Uani 1 1 d . . .
N4 N 0.61510(13) 0.17970(14) 0.67478(15) 0.0209(6) Uani 1 1 d . . .
N2 N 0.46636(13) 0.35670(14) 0.62065(14) 0.0183(6) Uani 1 1 d . . .
C11 C 0.60129(16) 0.38267(17) 0.63992(18) 0.0229(8) Uani 1 1 d . . .
C29 C 0.65384(16) 0.10111(17) 0.77393(19) 0.0215(7) Uani 1 1 d . . .
C55 C 0.34383(15) 0.18791(17) 0.55983(18) 0.0207(7) Uani 1 1 d . . .
C57 C 0.35504(15) 0.14924(17) 0.68017(18) 0.0200(7) Uani 1 1 d . . .
H57 H 0.3753 0.1905 0.6989 0.024 Uiso 1 1 calc R . .
C16 C 0.63715(16) 0.11365(17) 0.69890(19) 0.0230(8) Uani 1 1 d . . .
C1 C 0.36504(17) 0.30269(18) 0.55871(19) 0.0211(7) Uani 1 1 d . . .
C5 C 0.49193(16) 0.41810(16) 0.61847(18) 0.0203(7) Uani 1 1 d . . .
C4 C 0.44756(17) 0.46021(18) 0.5701(2) 0.0272(8) Uani 1 1 d . . .
H4 H 0.4542 0.5054 0.5589 0.033 Uiso 1 1 calc R . .
C2 C 0.40430(16) 0.35987(17) 0.57321(18) 0.0217(7) Uani 1 1 d . . .
C15 C 0.65284(17) 0.21457(19) 0.65137(19) 0.0241(8) Uani 1 1 d . . .
C14 C 0.64283(16) 0.28337(18) 0.63654(18) 0.0236(8) Uani 1 1 d . . .
C54 C 0.31714(16) 0.17785(19) 0.48819(19) 0.0259(8) Uani 1 1 d . . .
H54 H 0.3213 0.2116 0.4566 0.031 Uiso 1 1 calc R . .
C3 C 0.39241(18) 0.42338(18) 0.5420(2) 0.0289(9) Uani 1 1 d . . .
H3 H 0.3538 0.4385 0.5079 0.035 Uiso 1 1 calc R . .
C49 C 0.31689(17) 0.03775(18) 0.6986(2) 0.0263(8) Uani 1 1 d . . .
C7 C 0.57496(16) 0.42217(18) 0.74159(18) 0.0237(8) Uani 1 1 d . . .
H7A H 0.5527 0.4573 0.7589 0.028 Uiso 1 1 calc R . .
H7B H 0.5576 0.3779 0.7485 0.028 Uiso 1 1 calc R . .
C6 C 0.56081(17) 0.43318(17) 0.66107(19) 0.0227(8) Uani 1 1 d . . .
C12 C 0.65213(18) 0.3930(2) 0.6159(2) 0.0325(9) Uani 1 1 d . . .
H12 H 0.6657 0.4348 0.6031 0.039 Uiso 1 1 calc R . .
C56 C 0.33490(16) 0.13838(17) 0.60740(19) 0.0225(8) Uani 1 1 d . . .
C53 C 0.28349(17) 0.1181(2) 0.4606(2) 0.0313(9) Uani 1 1 d . . .
H53 H 0.2648 0.1127 0.4108 0.038 Uiso 1 1 calc R . .
C64 C 0.37142(18) 0.3147(2) 0.3896(2) 0.0298(9) Uani 1 1 d . . .
H64 H 0.3868 0.3549 0.4154 0.036 Uiso 1 1 calc R . .
C63 C 0.41245(17) 0.26068(19) 0.39709(18) 0.0264(8) Uani 1 1 d . . .
C13 C 0.67872(18) 0.3300(2) 0.6144(2) 0.0342(9) Uani 1 1 d . . .
H13 H 0.7143 0.3205 0.6010 0.041 Uiso 1 1 calc R . .
C51 C 0.30239(16) 0.07682(18) 0.5790(2) 0.0251(8) Uani 1 1 d . . .
C17 C 0.64642(18) 0.06528(19) 0.6557(2) 0.0296(9) Uani 1 1 d . . .
H17 H 0.6347 0.0737 0.6063 0.036 Uiso 1 1 calc R . .
C50 C 0.29504(17) 0.02808(18) 0.6253(2) 0.0292(9) Uani 1 1 d . . .
H50 H 0.2745 -0.0131 0.6065 0.035 Uiso 1 1 calc R . .
C52 C 0.27738(18) 0.06817(19) 0.5038(2) 0.0296(9) Uani 1 1 d . . .
H52 H 0.2565 0.0274 0.4842 0.036 Uiso 1 1 calc R . .
C9 C 0.57794(18) 0.50593(18) 0.6470(2) 0.0299(9) Uani 1 1 d . . .
H9A H 0.6245 0.5111 0.6670 0.036 Uiso 1 1 calc R . .
H9B H 0.5647 0.5128 0.5952 0.036 Uiso 1 1 calc R . .
C62 C 0.4871(2) 0.0615(2) 0.6618(3) 0.0529(13) Uani 1 1 d . . .
H62A H 0.4525 0.0614 0.6815 0.063 Uiso 1 1 calc R . .
H62B H 0.5281 0.0646 0.7014 0.063 Uiso 1 1 calc R . .
C59 C 0.4622(2) 0.0913(2) 0.5422(2) 0.0451(12) Uani 1 1 d . . .
H59B H 0.4980 0.0961 0.5247 0.054 Uiso 1 1 calc R . .
H59A H 0.4258 0.1171 0.5105 0.054 Uiso 1 1 calc R . .
C69 C 0.54794(18) 0.2167(2) 0.4252(2) 0.0336(9) Uani 1 1 d . . .
C8 C 0.64515(18) 0.4243(2) 0.7859(2) 0.0347(9) Uani 1 1 d . . .
H8A H 0.6506 0.4170 0.8358 0.052 Uiso 1 1 calc R . .
H8B H 0.6626 0.4684 0.7805 0.052 Uiso 1 1 calc R . .
H8C H 0.6675 0.3889 0.7700 0.052 Uiso 1 1 calc R . .
C10 C 0.5478(2) 0.56092(19) 0.6780(2) 0.0377(10) Uani 1 1 d . . .
H10B H 0.5610 0.6053 0.6669 0.057 Uiso 1 1 calc R . .
H10A H 0.5614 0.5555 0.7295 0.057 Uiso 1 1 calc R . .
H10C H 0.5015 0.5573 0.6576 0.057 Uiso 1 1 calc R . .
C18 C 0.6736(2) 0.0022(2) 0.6838(2) 0.0374(10) Uani 1 1 d . . .
H18 H 0.6787 -0.0315 0.6527 0.045 Uiso 1 1 calc R . .
C68 C 0.3882(2) 0.2033(2) 0.3571(2) 0.0356(10) Uani 1 1 d . . .
H68 H 0.4151 0.1656 0.3604 0.043 Uiso 1 1 calc R . .
C66 C 0.2856(2) 0.2537(2) 0.3079(2) 0.0459(12) Uani 1 1 d . . .
H66 H 0.2423 0.2509 0.2786 0.055 Uiso 1 1 calc R . .
C60 C 0.4450(2) 0.0194(2) 0.5430(3) 0.0460(12) Uani 1 1 d . . .
H60B H 0.4553 -0.0062 0.5061 0.055 Uiso 1 1 calc R . .
H60A H 0.3993 0.0143 0.5349 0.055 Uiso 1 1 calc R . .
C67 C 0.3254(2) 0.2000(2) 0.3126(2) 0.0438(11) Uani 1 1 d . . .
H67 H 0.3100 0.1606 0.2854 0.053 Uiso 1 1 calc R . .
C74 C 0.5940(2) 0.1734(2) 0.4664(2) 0.0383(10) Uani 1 1 d . . .
H74 H 0.5987 0.1675 0.5148 0.046 Uiso 1 1 calc R . .
C70 C 0.5433(2) 0.2244(3) 0.3550(2) 0.0564(14) Uani 1 1 d . . .
H70 H 0.5121 0.2539 0.3253 0.068 Uiso 1 1 calc R . .
C19 C 0.69221(19) -0.01061(19) 0.7538(2) 0.0348(10) Uani 1 1 d . . .
H19 H 0.7117 -0.0525 0.7716 0.042 Uiso 1 1 calc R . .
C73 C 0.6338(2) 0.1380(3) 0.4388(3) 0.0515(12) Uani 1 1 d . . .
H73 H 0.6647 0.1078 0.4680 0.062 Uiso 1 1 calc R . .
C61 C 0.4844(3) -0.0046(3) 0.6156(3) 0.0703(17) Uani 1 1 d . . .
H61B H 0.5272 -0.0186 0.6177 0.084 Uiso 1 1 calc R . .
H61A H 0.4637 -0.0425 0.6312 0.084 Uiso 1 1 calc R . .
C65 C 0.3088(2) 0.3116(2) 0.3455(2) 0.0416(11) Uani 1 1 d . . .
H65 H 0.2818 0.3493 0.3413 0.050 Uiso 1 1 calc R . .
C72 C 0.6279(2) 0.1470(3) 0.3694(3) 0.0614(15) Uani 1 1 d . . .
H72 H 0.6550 0.1234 0.3504 0.074 Uiso 1 1 calc R . .
C71 C 0.5828(3) 0.1901(3) 0.3274(3) 0.0680(17) Uani 1 1 d . . .
H71 H 0.5788 0.1964 0.2793 0.082 Uiso 1 1 calc R . .
O10A O 0.2867(9) 0.6816(12) 0.6198(10) 0.116(4) Uani 0.308(10) 1 d PDU A 2
C93A C 0.3526(11) 0.6311(16) 0.5707(12) 0.096(4) Uani 0.308(10) 1 d PDU A 2
H93B H 0.3618 0.6067 0.5325 0.115 Uiso 0.308(10) 1 calc PR A 2
H93A H 0.3854 0.6657 0.5916 0.115 Uiso 0.308(10) 1 calc PR A 2
C92A C 0.3436(13) 0.5844(11) 0.6254(14) 0.100(4) Uani 0.308(10) 1 d PDU A 2
H92B H 0.3824 0.5592 0.6524 0.120 Uiso 0.308(10) 1 calc PR A 2
H92A H 0.3072 0.5534 0.6061 0.120 Uiso 0.308(10) 1 calc PR A 2
C94A C 0.2859(14) 0.6599(17) 0.5466(12) 0.101(4) Uani 0.308(10) 1 d PDU A 2
H94A H 0.2532 0.6254 0.5247 0.121 Uiso 0.308(10) 1 calc PR A 2
H94B H 0.2807 0.6986 0.5139 0.121 Uiso 0.308(10) 1 calc PR A 2
C91A C 0.3295(11) 0.6463(13) 0.6678(10) 0.093(4) Uani 0.308(10) 1 d PDU A 2
H91B H 0.3132 0.6304 0.7049 0.111 Uiso 0.308(10) 1 calc PR A 2
H91A H 0.3683 0.6733 0.6904 0.111 Uiso 0.308(10) 1 calc PR A 2
O10B O 0.2593(4) 0.6406(6) 0.5972(5) 0.116(4) Uani 0.692(10) 1 d PDU A 1
C93B C 0.3317(6) 0.6154(7) 0.5551(5) 0.095(3) Uani 0.692(10) 1 d PDU A 1
H93D H 0.3018 0.5785 0.5326 0.114 Uiso 0.692(10) 1 calc PR A 1
H93C H 0.3614 0.6224 0.5292 0.114 Uiso 0.692(10) 1 calc PR A 1
C92B C 0.3657(5) 0.6033(7) 0.6329(6) 0.089(3) Uani 0.692(10) 1 d PDU A 1
H92D H 0.3953 0.6401 0.6562 0.107 Uiso 0.692(10) 1 calc PR A 1
H92C H 0.3874 0.5591 0.6431 0.107 Uiso 0.692(10) 1 calc PR A 1
C94B C 0.2974(6) 0.6804(7) 0.5615(7) 0.094(4) Uani 0.692(10) 1 d PDU A 1
H94D H 0.3254 0.7148 0.5924 0.113 Uiso 0.692(10) 1 calc PR A 1
H94C H 0.2714 0.7000 0.5154 0.113 Uiso 0.692(10) 1 calc PR A 1
C91B C 0.3019(5) 0.6051(7) 0.6498(6) 0.095(3) Uani 0.692(10) 1 d PDU A 1
H91D H 0.2863 0.5587 0.6515 0.114 Uiso 0.692(10) 1 calc PR A 1
H91C H 0.3091 0.6270 0.6960 0.114 Uiso 0.692(10) 1 calc PR A 1
H80 H 0.5147(16) 0.3314(17) 0.4712(18) 0.023(9) Uiso 1 1 d . . .
H1 H 0.3240(17) 0.3070(16) 0.5281(18) 0.016(9) Uiso 1 1 d . . .
H15 H 0.6911(17) 0.1953(17) 0.6467(18) 0.022(9) Uiso 1 1 d . . .

loop_
_atom_site_aniso_label
_atom_site_aniso_U_11
_atom_site_aniso_U_22
_atom_site_aniso_U_33
_atom_site_aniso_U_23
_atom_site_aniso_U_13
_atom_site_aniso_U_12
U1 0.01377(6) 0.02123(7) 0.01454(6) -0.00019(5) 0.00573(5) -0.00020(5)
Si1 0.0214(5) 0.0368(6) 0.0184(5) 0.0026(4) 0.0077(4) 0.0003(4)
O3 0.0182(17) 0.0226(17) 0.0195(17) 0.000 0.0062(14) 0.000
O1 0.0242(13) 0.0337(14) 0.0149(12) -0.0019(10) 0.0073(10) 0.0003(11)
O4 0.0326(16) 0.0294(15) 0.0421(17) -0.0035(12) 0.0140(13) -0.0008(12)
N1 0.0153(13) 0.0239(15) 0.0200(14) -0.0022(12) 0.0080(12) -0.0025(11)
N3 0.0153(15) 0.0269(16) 0.0212(16) -0.0002(12) 0.0062(13) -0.0002(12)
N4 0.0157(15) 0.0261(16) 0.0196(16) -0.0012(12) 0.0044(13) 0.0030(12)
N2 0.0155(15) 0.0228(15) 0.0167(15) 0.0007(11) 0.0056(12) 0.0002(11)
C11 0.0196(18) 0.0270(19) 0.0208(19) 0.0004(14) 0.0052(15) -0.0039(14)
C29 0.0160(18) 0.0227(18) 0.025(2) 0.0016(14) 0.0063(15) 0.0008(13)
C55 0.0102(17) 0.0295(19) 0.0214(19) -0.0048(14) 0.0042(15) 0.0003(13)
C57 0.0131(17) 0.0207(17) 0.028(2) -0.0033(14) 0.0098(15) -0.0031(13)
C16 0.0149(18) 0.0263(19) 0.027(2) -0.0042(15) 0.0055(15) 0.0004(14)
C1 0.0116(18) 0.030(2) 0.0203(19) -0.0015(15) 0.0042(15) 0.0039(14)
C5 0.0210(18) 0.0221(18) 0.0180(18) 0.0018(14) 0.0069(15) 0.0007(14)
C4 0.028(2) 0.0237(19) 0.029(2) 0.0051(15) 0.0097(17) -0.0010(15)
C2 0.0188(18) 0.0271(19) 0.0196(18) -0.0017(14) 0.0071(15) 0.0033(14)
C15 0.0168(18) 0.034(2) 0.0201(19) -0.0001(15) 0.0053(15) 0.0031(15)
C14 0.0190(18) 0.0321(19) 0.0217(19) -0.0005(15) 0.0094(15) 0.0010(14)
C54 0.0205(19) 0.035(2) 0.022(2) -0.0003(15) 0.0073(16) -0.0030(15)
C3 0.023(2) 0.031(2) 0.027(2) 0.0061(16) 0.0022(17) 0.0053(15)
C49 0.0207(19) 0.0250(19) 0.035(2) -0.0015(16) 0.0121(17) -0.0041(14)
C7 0.0212(19) 0.0271(19) 0.023(2) -0.0031(15) 0.0075(16) -0.0037(14)
C6 0.0236(19) 0.0220(18) 0.0222(19) 0.0022(14) 0.0075(16) -0.0029(14)
C12 0.029(2) 0.036(2) 0.037(2) 0.0048(18) 0.0170(19) -0.0069(17)
C56 0.0165(18) 0.0266(19) 0.025(2) -0.0027(15) 0.0074(15) -0.0024(14)
C53 0.022(2) 0.046(2) 0.023(2) -0.0102(17) 0.0044(17) -0.0044(17)
C64 0.030(2) 0.034(2) 0.029(2) 0.0036(16) 0.0144(18) 0.0007(16)
C63 0.0264(19) 0.035(2) 0.0176(17) 0.0034(15) 0.0079(15) 0.0017(16)
C13 0.025(2) 0.044(2) 0.042(2) 0.0019(19) 0.0209(19) -0.0004(17)
C51 0.0174(18) 0.0283(19) 0.031(2) -0.0067(15) 0.0099(16) -0.0034(14)
C17 0.032(2) 0.034(2) 0.024(2) -0.0039(16) 0.0105(18) 0.0040(16)
C50 0.026(2) 0.0253(19) 0.036(2) -0.0086(16) 0.0105(18) -0.0078(15)
C52 0.0212(19) 0.034(2) 0.032(2) -0.0128(17) 0.0067(17) -0.0084(16)
C9 0.030(2) 0.026(2) 0.033(2) 0.0014(16) 0.0098(18) -0.0074(16)
C62 0.037(3) 0.061(3) 0.069(4) 0.024(3) 0.030(3) 0.013(2)
C59 0.030(2) 0.044(3) 0.058(3) -0.023(2) 0.010(2) -0.0051(19)
C69 0.026(2) 0.052(2) 0.024(2) 0.0003(18) 0.0101(17) 0.0019(18)
C8 0.027(2) 0.046(2) 0.028(2) -0.0020(18) 0.0065(18) -0.0056(18)
C10 0.045(3) 0.026(2) 0.043(3) 0.0004(18) 0.016(2) -0.0062(18)
C18 0.046(3) 0.029(2) 0.042(3) -0.0095(18) 0.021(2) 0.0055(18)
C68 0.037(2) 0.042(2) 0.029(2) -0.0054(18) 0.0137(19) 0.0040(19)
C66 0.027(2) 0.072(3) 0.028(2) 0.011(2) -0.0039(18) -0.005(2)
C60 0.036(3) 0.040(2) 0.071(3) -0.026(2) 0.029(2) -0.0081(19)
C67 0.048(3) 0.054(3) 0.026(2) -0.009(2) 0.007(2) -0.014(2)
C74 0.036(2) 0.051(3) 0.029(2) 0.0027(19) 0.0117(19) 0.0097(19)
C70 0.049(3) 0.097(4) 0.029(2) 0.014(2) 0.021(2) 0.030(3)
C19 0.039(2) 0.023(2) 0.045(3) 0.0004(17) 0.018(2) 0.0086(17)
C73 0.041(3) 0.061(3) 0.054(3) 0.003(2) 0.019(2) 0.017(2)
C61 0.053(3) 0.047(3) 0.113(5) 0.012(3) 0.033(3) 0.021(3)
C65 0.030(2) 0.052(3) 0.042(3) 0.017(2) 0.010(2) 0.012(2)
C72 0.052(3) 0.085(4) 0.058(3) -0.006(3) 0.034(3) 0.019(3)
C71 0.066(4) 0.114(5) 0.037(3) 0.010(3) 0.033(3) 0.027(3)
O10A 0.061(5) 0.203(10) 0.098(6) 0.070(6) 0.047(5) 0.048(5)
C93A 0.087(6) 0.122(7) 0.090(5) 0.046(5) 0.046(5) 0.029(6)
C92A 0.090(7) 0.126(7) 0.095(5) 0.048(5) 0.045(5) 0.033(6)
C94A 0.091(7) 0.124(8) 0.092(6) 0.046(6) 0.037(6) 0.028(7)
C91A 0.074(7) 0.126(8) 0.091(6) 0.044(6) 0.047(6) 0.044(6)
O10B 0.061(5) 0.204(10) 0.098(6) 0.071(6) 0.047(5) 0.047(5)
C93B 0.098(6) 0.117(6) 0.079(5) 0.033(5) 0.043(4) 0.033(5)
C92B 0.074(5) 0.120(6) 0.091(5) 0.043(5) 0.050(4) 0.039(5)
C94B 0.091(6) 0.108(7) 0.088(6) 0.046(5) 0.036(5) 0.025(5)
C91B 0.075(6) 0.127(7) 0.103(5) 0.061(5) 0.057(5) 0.050(5)

loop_
_atom_type_symbol
_atom_type_description
_atom_type_scat_dispersion_real
_atom_type_scat_dispersion_imag
_atom_type_scat_source
C C 0.0033 0.0016 'International Tables Vol C Tables 4.2.6.8 and 6.1.1.4'
H H 0.0000 0.0000 'International Tables Vol C Tables 4.2.6.8 and 6.1.1.4'
N N 0.0061 0.0033 'International Tables Vol C Tables 4.2.6.8 and 6.1.1.4'
O O 0.0106 0.0060 'International Tables Vol C Tables 4.2.6.8 and 6.1.1.4'
Si Si 0.0817 0.0704 'International Tables Vol C Tables 4.2.6.8 and 6.1.1.4'
U U -9.6767 9.6646 'International Tables Vol C Tables 4.2.6.8 and 6.1.1.4'

loop_
_geom_angle_atom_site_label_1
_geom_angle_atom_site_label_2
_geom_angle_atom_site_label_3
_geom_angle
_geom_angle_site_symmetry_1
_geom_angle_site_symmetry_3
O1 U1 O3 169.23(9) . .
O1 U1 N2 87.11(9) . .
O3 U1 N2 97.41(10) . .
O1 U1 N3 81.70(9) . .
O3 U1 N3 109.00(8) . .
N2 U1 N3 71.07(9) . .
O1 U1 O4 75.26(9) . .
O3 U1 O4 95.63(10) . .
N2 U1 O4 143.78(9) . .
N3 U1 O4 134.70(9) . .
O1 U1 N1 81.27(9) . .
O3 U1 N1 91.29(6) . .
N2 U1 N1 68.25(9) . .
N3 U1 N1 136.41(9) . .
O4 U1 N1 77.83(8) . .
O1 U1 N4 85.72(9) . .
O3 U1 N4 97.41(7) . .
N2 U1 N4 136.91(9) . .
N3 U1 N4 65.85(9) . .
O4 U1 N4 73.91(9) . .
N1 U1 N4 151.08(8) . .
O1 Si1 C63 111.12(15) . .
O1 Si1 C69 110.04(16) . .
C63 Si1 C69 107.75(17) . .
O1 Si1 H80 109.3(14) . .
C63 Si1 H80 109.6(14) . .
C69 Si1 H80 108.9(15) . .
U1 O3 U1 172.00(17) . 2_656
Si1 O1 U1 154.01(15) . .
C59 O4 C62 109.7(3) . .
C59 O4 U1 123.6(2) . .
C62 O4 U1 126.3(3) . .
C1 N1 C55 117.3(3) . .
C1 N1 U1 110.3(2) . .
C55 N1 U1 126.0(2) . .
C11 N3 C14 106.3(3) . .
C11 N3 U1 135.6(2) . .
C14 N3 U1 112.6(2) . .
C15 N4 C16 114.7(3) . .
C15 N4 U1 110.6(2) . .
C16 N4 U1 133.8(2) . .
C5 N2 C2 105.9(3) . .
C5 N2 U1 135.9(2) . .
C2 N2 U1 113.3(2) . .
N3 C11 C12 110.7(3) . .
N3 C11 C6 118.8(3) . .
C12 C11 C6 130.1(3) . .
C57 C29 C49 119.8(3) 2_656 2_656
C57 C29 C16 122.1(3) 2_656 .
C49 C29 C16 118.1(3) 2_656 .
C54 C55 N1 121.5(3) . .
C54 C55 C56 119.4(3) . .
N1 C55 C56 119.0(3) . .
C29 C57 C56 121.6(3) 2_656 .
C29 C57 H57 119.2 2_656 .
C56 C57 H57 119.2 . .
C17 C16 N4 122.9(3) . .
C17 C16 C29 120.4(3) . .
N4 C16 C29 116.6(3) . .
N1 C1 C2 123.0(3) . .
N1 C1 H1 118(2) . .
C2 C1 H1 118(2) . .
N2 C5 C4 110.5(3) . .
N2 C5 C6 121.4(3) . .
C4 C5 C6 128.0(3) . .
C3 C4 C5 107.0(3) . .
C3 C4 H4 126.5 . .
C5 C4 H4 126.5 . .
C3 C2 N2 109.9(3) . .
C3 C2 C1 128.9(3) . .
N2 C2 C1 121.0(3) . .
N4 C15 C14 121.2(3) . .
N4 C15 H15 122(2) . .
C14 C15 H15 116(2) . .
N3 C14 C15 119.7(3) . .
N3 C14 C13 109.8(3) . .
C15 C14 C13 130.2(3) . .
C55 C54 C53 121.0(3) . .
C55 C54 H54 119.5 . .
C53 C54 H54 119.5 . .
C4 C3 C2 106.8(3) . .
C4 C3 H3 126.6 . .
C2 C3 H3 126.6 . .
C50 C49 C19 122.7(3) . 2_656
C50 C49 C29 118.2(3) . 2_656
C19 C49 C29 119.0(3) 2_656 2_656
C8 C7 C6 113.8(3) . .
C8 C7 H7A 108.8 . .
C6 C7 H7A 108.8 . .
C8 C7 H7B 108.8 . .
C6 C7 H7B 108.8 . .
H7A C7 H7B 107.7 . .
C11 C6 C5 107.9(3) . .
C11 C6 C9 110.8(3) . .
C5 C6 C9 110.6(3) . .
C11 C6 C7 106.0(3) . .
C5 C6 C7 111.2(3) . .
C9 C6 C7 110.4(3) . .
C13 C12 C11 106.6(3) . .
C13 C12 H12 126.7 . .
C11 C12 H12 126.7 . .
C57 C56 C55 121.8(3) . .
C57 C56 C51 119.1(3) . .
C55 C56 C51 119.1(3) . .
C52 C53 C54 121.4(4) . .
C52 C53 H53 119.3 . .
C54 C53 H53 119.3 . .
C65 C64 C63 121.8(4) . .
C65 C64 H64 119.1 . .
C63 C64 H64 119.1 . .
C64 C63 C68 117.1(3) . .
C64 C63 Si1 119.9(3) . .
C68 C63 Si1 123.0(3) . .
C12 C13 C14 106.7(3) . .
C12 C13 H13 126.7 . .
C14 C13 H13 126.7 . .
C50 C51 C52 122.1(3) . .
C50 C51 C56 119.0(3) . .
C52 C51 C56 118.9(3) . .
C16 C17 C18 120.4(4) . .
C16 C17 H17 119.8 . .
C18 C17 H17 119.8 . .
C51 C50 C49 122.2(3) . .
C51 C50 H50 118.9 . .
C49 C50 H50 118.9 . .
C53 C52 C51 120.1(3) . .
C53 C52 H52 120.0 . .
C51 C52 H52 120.0 . .
C10 C9 C6 114.7(3) . .
C10 C9 H9A 108.6 . .
C6 C9 H9A 108.6 . .
C10 C9 H9B 108.6 . .
C6 C9 H9B 108.6 . .
H9A C9 H9B 107.6 . .
O4 C62 C61 104.9(4) . .
O4 C62 H62A 110.8 . .
C61 C62 H62A 110.8 . .
O4 C62 H62B 110.8 . .
C61 C62 H62B 110.8 . .
H62A C62 H62B 108.9 . .
O4 C59 C60 108.1(4) . .
O4 C59 H59B 110.1 . .
C60 C59 H59B 110.1 . .
O4 C59 H59A 110.1 . .
C60 C59 H59A 110.1 . .
H59B C59 H59A 108.4 . .
C74 C69 C70 117.1(4) . .
C74 C69 Si1 121.9(3) . .
C70 C69 Si1 121.0(3) . .
C7 C8 H8A 109.5 . .
C7 C8 H8B 109.5 . .
H8A C8 H8B 109.5 . .
C7 C8 H8C 109.5 . .
H8A C8 H8C 109.5 . .
H8B C8 H8C 109.5 . .
C9 C10 H10B 109.5 . .
C9 C10 H10A 109.5 . .
H10B C10 H10A 109.5 . .
C9 C10 H10C 109.5 . .
H10B C10 H10C 109.5 . .
H10A C10 H10C 109.5 . .
C19 C18 C17 121.1(4) . .
C19 C18 H18 119.4 . .
C17 C18 H18 119.4 . .
C67 C68 C63 121.3(4) . .
C67 C68 H68 119.3 . .
C63 C68 H68 119.3 . .
C65 C66 C67 119.7(4) . .
C65 C66 H66 120.1 . .
C67 C66 H66 120.1 . .
C59 C60 C61 104.3(4) . .
C59 C60 H60B 110.9 . .
C61 C60 H60B 110.9 . .
C59 C60 H60A 110.9 . .
C61 C60 H60A 110.9 . .
H60B C60 H60A 108.9 . .
C66 C67 C68 120.1(4) . .
C66 C67 H67 119.9 . .
C68 C67 H67 119.9 . .
C69 C74 C73 121.8(4) . .
C69 C74 H74 119.1 . .
C73 C74 H74 119.1 . .
C71 C70 C69 121.6(4) . .
C71 C70 H70 119.2 . .
C69 C70 H70 119.2 . .
C18 C19 C49 120.9(4) . 2_656
C18 C19 H19 119.6 . .
C49 C19 H19 119.6 2_656 .
C72 C73 C74 119.4(4) . .
C72 C73 H73 120.3 . .
C74 C73 H73 120.3 . .
C60 C61 C62 101.5(4) . .
C60 C61 H61B 111.5 . .
C62 C61 H61B 111.5 . .
C60 C61 H61A 111.5 . .
C62 C61 H61A 111.5 . .
H61B C61 H61A 109.3 . .
C66 C65 C64 119.9(4) . .
C66 C65 H65 120.1 . .
C64 C65 H65 120.1 . .
C73 C72 C71 120.1(5) . .
C73 C72 H72 120.0 . .
C71 C72 H72 120.0 . .
C72 C71 C70 120.0(5) . .
C72 C71 H71 120.0 . .
C70 C71 H71 120.0 . .
C91A O10A C94A 108.7(14) . .
C92A C93A C94A 95.6(18) . .
C92A C93A H93B 112.6 . .
C94A C93A H93B 112.6 . .
C92A C93A H93A 112.6 . .
C94A C93A H93A 112.6 . .
H93B C93A H93A 110.1 . .
C93A C92A C91A 91.2(16) . .
C93A C92A H92B 113.4 . .
C91A C92A H92B 113.4 . .
C93A C92A H92A 113.4 . .
C91A C92A H92A 113.4 . .
H92B C92A H92A 110.7 . .
C93A C94A O10A 96.7(17) . .
C93A C94A H94A 112.4 . .
O10A C94A H94A 112.4 . .
C93A C94A H94B 112.4 . .
O10A C94A H94B 112.4 . .
H94A C94A H94B 110.0 . .
O10A C91A C92A 104.5(16) . .
O10A C91A H91B 110.9 . .
C92A C91A H91B 110.9 . .
O10A C91A H91A 110.9 . .
C92A C91A H91A 110.9 . .
H91B C91A H91A 108.9 . .
C91B O10B C94B 106.0(7) . .
C92B C93B C94B 97.8(10) . .
C92B C93B H93D 112.2 . .
C94B C93B H93D 112.2 . .
C92B C93B H93C 112.2 . .
C94B C93B H93C 112.2 . .
H93D C93B H93C 109.8 . .
C93B C92B C91B 92.8(9) . .
C93B C92B H92D 113.1 . .
C91B C92B H92D 113.1 . .
C93B C92B H92C 113.1 . .
C91B C92B H92C 113.1 . .
H92D C92B H92C 110.5 . .
O10B C94B C93B 89.3(10) . .
O10B C94B H94D 113.8 . .
C93B C94B H94D 113.8 . .
O10B C94B H94C 113.8 . .
C93B C94B H94C 113.8 . .
H94D C94B H94C 111.0 . .
O10B C91B C92B 107.1(7) . .
O10B C91B H91D 110.3 . .
C92B C91B H91D 110.3 . .
O10B C91B H91C 110.3 . .
C92B C91B H91C 110.3 . .
H91D C91B H91C 108.6 . .

loop_
_geom_bond_atom_site_label_1
_geom_bond_atom_site_label_2
_geom_bond_distance
_geom_bond_site_symmetry_2
U1 O1 2.135(2) .
U1 O3 2.1425(3) .
U1 N2 2.449(3) .
U1 N3 2.462(3) .
U1 O4 2.577(3) .
U1 N1 2.602(3) .
U1 N4 2.617(3) .
Si1 O1 1.620(2) .
Si1 C63 1.874(4) .
Si1 C69 1.879(4) .
Si1 H80 1.37(3) .
O3 U1 2.1425(3) 2_656
O4 C59 1.438(5) .
O4 C62 1.438(5) .
N1 C1 1.306(4) .
N1 C55 1.420(4) .
N3 C11 1.352(4) .
N3 C14 1.386(4) .
N4 C15 1.304(4) .
N4 C16 1.426(4) .
N2 C5 1.355(4) .
N2 C2 1.394(4) .
C11 C12 1.404(5) .
C11 C6 1.512(5) .
C29 C57 1.391(5) 2_656
C29 C49 1.438(5) 2_656
C29 C16 1.447(5) .
C55 C54 1.372(5) .
C55 C56 1.434(5) .
C57 C29 1.391(5) 2_656
C57 C56 1.393(5) .
C57 H57 0.9500 .
C16 C17 1.360(5) .
C1 C2 1.405(5) .
C1 H1 0.92(3) .
C5 C4 1.403(5) .
C5 C6 1.519(5) .
C4 C3 1.382(5) .
C4 H4 0.9500 .
C2 C3 1.392(5) .
C15 C14 1.399(5) .
C15 H15 0.98(4) .
C14 C13 1.399(5) .
C54 C53 1.413(5) .
C54 H54 0.9500 .
C3 H3 0.9500 .
C49 C50 1.398(5) .
C49 C19 1.420(5) 2_656
C49 C29 1.438(5) 2_656
C7 C8 1.522(5) .
C7 C6 1.556(5) .
C7 H7A 0.9900 .
C7 H7B 0.9900 .
C6 C9 1.545(5) .
C12 C13 1.390(5) .
C12 H12 0.9500 .
C56 C51 1.437(5) .
C53 C52 1.356(5) .
C53 H53 0.9500 .
C64 C65 1.383(6) .
C64 C63 1.388(5) .
C64 H64 0.9500 .
C63 C68 1.393(5) .
C13 H13 0.9500 .
C51 C50 1.393(5) .
C51 C52 1.430(5) .
C17 C18 1.422(5) .
C17 H17 0.9500 .
C50 H50 0.9500 .
C52 H52 0.9500 .
C9 C10 1.528(5) .
C9 H9A 0.9900 .
C9 H9B 0.9900 .
C62 C61 1.597(7) .
C62 H62A 0.9900 .
C62 H62B 0.9900 .
C59 C60 1.481(6) .
C59 H59B 0.9900 .
C59 H59A 0.9900 .
C69 C74 1.380(5) .
C69 C70 1.389(6) .
C8 H8A 0.9800 .
C8 H8B 0.9800 .
C8 H8C 0.9800 .
C10 H10B 0.9800 .
C10 H10A 0.9800 .
C10 H10C 0.9800 .
C18 C19 1.349(6) .
C18 H18 0.9500 .
C68 C67 1.387(6) .
C68 H68 0.9500 .
C66 C65 1.374(6) .
C66 C67 1.375(6) .
C66 H66 0.9500 .
C60 C61 1.501(7) .
C60 H60B 0.9900 .
C60 H60A 0.9900 .
C67 H67 0.9500 .
C74 C73 1.396(6) .
C74 H74 0.9500 .
C70 C71 1.382(6) .
C70 H70 0.9500 .
C19 C49 1.420(5) 2_656
C19 H19 0.9500 .
C73 C72 1.369(7) .
C73 H73 0.9500 .
C61 H61B 0.9900 .
C61 H61A 0.9900 .
C65 H65 0.9500 .
C72 C71 1.371(7) .
C72 H72 0.9500 .
C71 H71 0.9500 .
O10A C91A 1.308(15) .
O10A C94A 1.531(19) .
C93A C92A 1.506(19) .
C93A C94A 1.52(2) .
C93A H93B 0.9900 .
C93A H93A 0.9900 .
C92A C91A 1.589(19) .
C92A H92B 0.9900 .
C92A H92A 0.9900 .
C94A H94A 0.9900 .
C94A H94B 0.9900 .
C91A H91B 0.9900 .
C91A H91A 0.9900 .
O10B C91B 1.355(9) .
O10B C94B 1.517(14) .
C93B C92B 1.506(13) .
C93B C94B 1.531(14) .
C93B H93D 0.9900 .
C93B H93C 0.9900 .
C92B C91B 1.585(12) .
C92B H92D 0.9900 .
C92B H92C 0.9900 .
C94B H94D 0.9900 .
C94B H94C 0.9900 .
C91B H91D 0.9900 .
C91B H91C 0.9900 .

loop_
_geom_torsion_atom_site_label_1
_geom_torsion_atom_site_label_2
_geom_torsion_atom_site_label_3
_geom_torsion_atom_site_label_4
_geom_torsion
_geom_torsion_site_symmetry_1
_geom_torsion_site_symmetry_4
C63 Si1 O1 U1 -104.3(3) . .
C69 Si1 O1 U1 136.5(3) . .
O3 U1 O1 Si1 136.5(4) . .
N2 U1 O1 Si1 21.3(3) . .
N3 U1 O1 Si1 -50.0(3) . .
O4 U1 O1 Si1 169.3(4) . .
N1 U1 O1 Si1 89.7(3) . .
N4 U1 O1 Si1 -116.2(3) . .
O1 U1 O4 C59 -9.0(3) . .
O3 U1 O4 C59 165.2(3) . .
N2 U1 O4 C59 54.5(3) . .
N3 U1 O4 C59 -70.9(3) . .
N1 U1 O4 C59 75.1(3) . .
N4 U1 O4 C59 -98.7(3) . .
O1 U1 O4 C62 163.5(3) . .
O3 U1 O4 C62 -22.3(3) . .
N2 U1 O4 C62 -133.0(3) . .
N3 U1 O4 C62 101.6(3) . .
N1 U1 O4 C62 -112.4(3) . .
N4 U1 O4 C62 73.8(3) . .
O1 U1 N1 C1 -74.1(2) . .
O3 U1 N1 C1 113.7(2) . .
N2 U1 N1 C1 16.3(2) . .
N3 U1 N1 C1 -6.0(3) . .
O4 U1 N1 C1 -150.8(2) . .
N4 U1 N1 C1 -138.4(2) . .
O1 U1 N1 C55 76.7(3) . .
O3 U1 N1 C55 -95.5(3) . .
N2 U1 N1 C55 167.0(3) . .
N3 U1 N1 C55 144.8(2) . .
O4 U1 N1 C55 0.0(3) . .
N4 U1 N1 C55 12.4(4) . .
O1 U1 N3 C11 86.4(3) . .
O3 U1 N3 C11 -94.8(3) . .
N2 U1 N3 C11 -3.4(3) . .
O4 U1 N3 C11 146.0(3) . .
N1 U1 N3 C11 18.5(4) . .
N4 U1 N3 C11 175.4(4) . .
O1 U1 N3 C14 -63.0(2) . .
O3 U1 N3 C14 115.7(2) . .
N2 U1 N3 C14 -152.8(2) . .
O4 U1 N3 C14 -3.4(3) . .
N1 U1 N3 C14 -131.0(2) . .
N4 U1 N3 C14 26.0(2) . .
O1 U1 N4 C15 58.9(2) . .
O3 U1 N4 C15 -131.5(2) . .
N2 U1 N4 C15 -22.3(3) . .
N3 U1 N4 C15 -23.9(2) . .
O4 U1 N4 C15 134.8(2) . .
N1 U1 N4 C15 122.1(2) . .
O1 U1 N4 C16 -109.1(3) . .
O3 U1 N4 C16 60.5(3) . .
N2 U1 N4 C16 169.7(3) . .
N3 U1 N4 C16 168.1(3) . .
O4 U1 N4 C16 -33.2(3) . .
N1 U1 N4 C16 -45.9(4) . .
O1 U1 N2 C5 -85.2(3) . .
O3 U1 N2 C5 104.6(3) . .
N3 U1 N2 C5 -3.0(3) . .
O4 U1 N2 C5 -145.2(3) . .
N1 U1 N2 C5 -167.0(3) . .
N4 U1 N2 C5 -4.6(4) . .
O1 U1 N2 C2 65.6(2) . .
O3 U1 N2 C2 -104.6(2) . .
N3 U1 N2 C2 147.8(2) . .
O4 U1 N2 C2 5.6(3) . .
N1 U1 N2 C2 -16.2(2) . .
N4 U1 N2 C2 146.2(2) . .
C14 N3 C11 C12 0.9(4) . .
U1 N3 C11 C12 -149.8(3) . .
C14 N3 C11 C6 -172.2(3) . .
U1 N3 C11 C6 37.1(5) . .
C1 N1 C55 C54 44.3(5) . .
U1 N1 C55 C54 -104.7(3) . .
C1 N1 C55 C56 -139.8(3) . .
U1 N1 C55 C56 71.2(4) . .
C15 N4 C16 C17 -62.9(5) . .
U1 N4 C16 C17 104.7(4) . .
C15 N4 C16 C29 112.9(4) . .
U1 N4 C16 C29 -79.4(4) . .
C57 C29 C16 C17 -179.9(3) 2_656 .
C49 C29 C16 C17 3.0(5) 2_656 .
C57 C29 C16 N4 4.2(5) 2_656 .
C49 C29 C16 N4 -172.9(3) 2_656 .
C55 N1 C1 C2 -168.9(3) . .
U1 N1 C1 C2 -15.3(4) . .
C2 N2 C5 C4 -0.5(4) . .
U1 N2 C5 C4 151.7(3) . .
C2 N2 C5 C6 -177.1(3) . .
U1 N2 C5 C6 -24.9(5) . .
N2 C5 C4 C3 0.6(4) . .
C6 C5 C4 C3 176.9(3) . .
C5 N2 C2 C3 0.3(4) . .
U1 N2 C2 C3 -159.1(2) . .
C5 N2 C2 C1 175.7(3) . .
U1 N2 C2 C1 16.4(4) . .
N1 C1 C2 C3 174.7(4) . .
N1 C1 C2 N2 0.2(5) . .
C16 N4 C15 C14 -169.7(3) . .
U1 N4 C15 C14 19.8(4) . .
C11 N3 C14 C15 173.0(3) . .
U1 N3 C14 C15 -28.7(4) . .
C11 N3 C14 C13 -0.4(4) . .
U1 N3 C14 C13 157.9(2) . .
N4 C15 C14 N3 4.9(5) . .
N4 C15 C14 C13 176.8(4) . .
N1 C55 C54 C53 172.9(3) . .
C56 C55 C54 C53 -2.9(5) . .
C5 C4 C3 C2 -0.4(4) . .
N2 C2 C3 C4 0.1(4) . .
C1 C2 C3 C4 -174.9(4) . .
N3 C11 C6 C5 -62.2(4) . .
C12 C11 C6 C5 126.3(4) . .
N3 C11 C6 C9 176.7(3) . .
C12 C11 C6 C9 5.1(5) . .
N3 C11 C6 C7 57.0(4) . .
C12 C11 C6 C7 -114.6(4) . .
N2 C5 C6 C11 57.0(4) . .
C4 C5 C6 C11 -119.0(4) . .
N2 C5 C6 C9 178.3(3) . .
C4 C5 C6 C9 2.3(5) . .
N2 C5 C6 C7 -58.8(4) . .
C4 C5 C6 C7 125.2(4) . .
C8 C7 C6 C11 52.8(4) . .
C8 C7 C6 C5 169.8(3) . .
C8 C7 C6 C9 -67.2(4) . .
N3 C11 C12 C13 -1.1(4) . .
C6 C11 C12 C13 171.0(4) . .
C29 C57 C56 C55 179.9(3) 2_656 .
C29 C57 C56 C51 2.0(5) 2_656 .
C54 C55 C56 C57 -173.0(3) . .
N1 C55 C56 C57 11.1(5) . .
C54 C55 C56 C51 4.9(5) . .
N1 C55 C56 C51 -171.0(3) . .
C55 C54 C53 C52 -1.2(6) . .
C65 C64 C63 C68 1.3(6) . .
C65 C64 C63 Si1 -175.6(3) . .
O1 Si1 C63 C64 92.5(3) . .
C69 Si1 C63 C64 -146.9(3) . .
O1 Si1 C63 C68 -84.2(3) . .
C69 Si1 C63 C68 36.4(4) . .
C11 C12 C13 C14 0.8(4) . .
N3 C14 C13 C12 -0.3(4) . .
C15 C14 C13 C12 -172.8(4) . .
C57 C56 C51 C50 -3.6(5) . .
C55 C56 C51 C50 178.5(3) . .
C57 C56 C51 C52 175.1(3) . .
C55 C56 C51 C52 -2.8(5) . .
N4 C16 C17 C18 174.6(3) . .
C29 C16 C17 C18 -1.1(6) . .
C52 C51 C50 C49 -177.0(4) . .
C56 C51 C50 C49 1.6(6) . .
C19 C49 C50 C51 177.8(4) 2_656 .
C29 C49 C50 C51 1.8(5) 2_656 .
C54 C53 C52 C51 3.3(6) . .
C50 C51 C52 C53 177.4(4) . .
C56 C51 C52 C53 -1.2(5) . .
C11 C6 C9 C10 -170.1(3) . .
C5 C6 C9 C10 70.3(4) . .
C7 C6 C9 C10 -53.1(4) . .
C59 O4 C62 C61 10.0(4) . .
U1 O4 C62 C61 -163.3(3) . .
C62 O4 C59 C60 11.5(4) . .
U1 O4 C59 C60 -174.9(2) . .
O1 Si1 C69 C74 -15.0(4) . .
C63 Si1 C69 C74 -136.3(4) . .
O1 Si1 C69 C70 166.8(4) . .
C63 Si1 C69 C70 45.5(4) . .
C16 C17 C18 C19 -1.6(6) . .
C64 C63 C68 C67 -1.0(6) . .
Si1 C63 C68 C67 175.8(3) . .
O4 C59 C60 C61 -29.4(5) . .
C65 C66 C67 C68 2.2(7) . .
C63 C68 C67 C66 -0.7(7) . .
C70 C69 C74 C73 -0.7(7) . .
Si1 C69 C74 C73 -179.0(4) . .
C74 C69 C70 C71 0.1(8) . .
Si1 C69 C70 C71 178.3(5) . .
C17 C18 C19 C49 2.3(6) . 2_656
C69 C74 C73 C72 1.0(8) . .
C59 C60 C61 C62 33.4(5) . .
O4 C62 C61 C60 -27.0(5) . .
C67 C66 C65 C64 -1.9(7) . .
C63 C64 C65 C66 0.1(6) . .
C74 C73 C72 C71 -0.6(8) . .
C73 C72 C71 C70 -0.1(9) . .
C69 C70 C71 C72 0.3(9) . .
C94A C93A C92A C91A -61(3) . .
C92A C93A C94A O10A 54(3) . .
C91A O10A C94A C93A -22(3) . .
C94A O10A C91A C92A -17(3) . .
C93A C92A C91A O10A 50(2) . .
C94B C93B C92B C91B 55.3(15) . .
C91B O10B C94B C93B 50.5(13) . .
C92B C93B C94B O10B -65.7(14) . .
C94B O10B C91B C92B -18.0(14) . .
C93B C92B C91B O10B -23.3(15) . .
